data_1550913
loop_
_publ_author_name
'Shiga, Keigo'
'Gridnev, Ilya D.'
'Terada, Masahiro'
'Nakamura, Itaru'

_publ_section_title
;
 Au-Catalyzed Skeletal Rearrangement of O-Propargylic Oximes via N-O Bond
 Cleavage with the Aid of a Br\/onsted Base Cocatalyst
;
_journal_name_full 'Chemical Science'
_journal_paper_doi 10.1039/C9SC00501C
_journal_year 2019
_chemical_absolute_configuration 'CHOOSE rm ad rmad syn or unk'
_chemical_formula_moiety 'C26 H18 N2 O3'
_chemical_formula_sum 'C26 H18 N2 O3'
_chemical_formula_weight 406.44
_space_group_crystal_system orthorhombic
_space_group_IT_number 33
_space_group_name_Hall 'P 2c -2n'
_space_group_name_H-M_alt 'P n a 21'
_symmetry_space_group_name_Hall 'P 2c -2n'
_symmetry_space_group_name_H-M 'P n a 21'
_atom_sites_solution_hydrogens geom
_atom_sites_solution_primary direct
_atom_sites_solution_secondary difmap
_audit_update_record
;
2019-01-22 deposited with the CCDC.    2019-04-17 downloaded from the CCDC.
;
_cell_angle_alpha 90.0000
_cell_angle_beta 90.0000
_cell_angle_gamma 90.0000
_cell_formula_units_Z 4
_cell_length_a 22.596(3)
_cell_length_b 3.8694(5)
_cell_length_c 22.166(3)
_cell_measurement_reflns_used 17352
_cell_measurement_temperature 150
_cell_measurement_theta_max 27.50
_cell_measurement_theta_min 3.30
_cell_volume 1938.0(4)
_computing_cell_refinement 'CrystalClear-SM Auto 2.0 r15'
_computing_data_collection 'CrystalClear-SM Auto 2.0 r15 (Rigaku, 2011)'
_computing_data_reduction 'CrystalClear-SM Auto 2.0 r15'
_computing_molecular_graphics 'CrystalStructure 4.1'
_computing_publication_material 'CrystalStructure 4.1 (Rigaku, 2014)'
_computing_structure_refinement 'SHELXL97 (Sheldrick, 2008)'
_computing_structure_solution 'Il Milione (Burla, et al., 2007)'
_diffrn_ambient_temperature 150
_diffrn_detector_area_resol_mean 13.653
_diffrn_measured_fraction_theta_full 0.998
_diffrn_measured_fraction_theta_max 0.998
_diffrn_measurement_device_type 'Rigaku XtaLAB mini'
_diffrn_measurement_method \w
_diffrn_radiation_type 'Mo K\a'
_diffrn_radiation_wavelength 0.71075
_diffrn_reflns_av_R_equivalents 0.0350
_diffrn_reflns_Laue_measured_fraction_full 0.000
_diffrn_reflns_Laue_measured_fraction_max 0.000
_diffrn_reflns_limit_h_max 28
_diffrn_reflns_limit_h_min -28
_diffrn_reflns_limit_k_max 5
_diffrn_reflns_limit_k_min -5
_diffrn_reflns_limit_l_max 28
_diffrn_reflns_limit_l_min -28
_diffrn_reflns_number 18117
_diffrn_reflns_point_group_measured_fraction_full 0.000
_diffrn_reflns_point_group_measured_fraction_max 0.000
_diffrn_reflns_theta_full 27.480
_diffrn_reflns_theta_max 27.480
_diffrn_reflns_theta_min 3.295
_diffrn_standards_number 0
_exptl_absorpt_coefficient_mu 0.092
_exptl_absorpt_correction_T_max 0.998
_exptl_absorpt_correction_T_min 0.860
_exptl_absorpt_correction_type multi-scan
_exptl_absorpt_process_details 'REQAB (Rigaku, 1998)'
_exptl_crystal_colour colorless
_exptl_crystal_density_diffrn 1.393
_exptl_crystal_density_method 'not measured'
_exptl_crystal_description platelet
_exptl_crystal_F_000 848.00
_exptl_crystal_size_max 0.300
_exptl_crystal_size_mid 0.200
_exptl_crystal_size_min 0.020
_refine_diff_density_max 0.20
_refine_diff_density_min -0.20
_refine_ls_abs_structure_details 'Flack, H. D. (1983), Acta Cryst. A39, 876-881.  2133 Friedel Pairs'
_refine_ls_abs_structure_Flack 0.2(9)
_refine_ls_extinction_method none
_refine_ls_goodness_of_fit_ref 1.072
_refine_ls_hydrogen_treatment constr
_refine_ls_number_parameters 280
_refine_ls_number_reflns 4389
_refine_ls_number_restraints 1
_refine_ls_R_factor_all 0.0411
_refine_ls_R_factor_gt 0.0366
_refine_ls_shift/su_max 0.000
_refine_ls_structure_factor_coef Fsqd
_refine_ls_weighting_details 'w = 1/[\s^2^(Fo^2^)+(0.0420P)^2^+0.2923P] where P=(Fo^2^+2Fc^2^)/3'
_refine_ls_weighting_scheme calc
_refine_ls_wR_factor_gt 0.0830
_refine_ls_wR_factor_ref 0.0852
_reflns_number_gt 4042
_reflns_number_total 4389
_reflns_threshold_expression F^2^>2.0\s(F^2^)
_cod_data_source_file c9sc00501c2.cif
_cod_data_source_block 01
_cod_database_code 1550913

loop_
_symmetry_equiv_pos_site_id
_space_group_symop_operation_xyz
1 +X,+Y,+Z
2 1/2-X,1/2+Y,1/2+Z
3 1/2+X,1/2-Y,+Z
4 -X,-Y,1/2+Z

loop_
_atom_site_label
_atom_site_type_symbol
_atom_site_fract_x
_atom_site_fract_y
_atom_site_fract_z
_atom_site_U_iso_or_equiv
_atom_site_adp_type
_atom_site_occupancy
_atom_site_site_symmetry_multiplicity
_atom_site_calc_flag
_atom_site_refinement_flags
O1 O 0.47939(4) 0.5299(3) 0.66264(5) 0.0172(2) Uani 1 4 d .
O2 O 0.57917(6) 1.0040(4) 0.38903(6) 0.0427(4) Uani 1 4 d .
O9 O 0.66821(6) 1.0484(5) 0.42325(7) 0.0467(4) Uani 1 4 d .
N16 N 0.61629(7) 0.9621(4) 0.42853(6) 0.0266(3) Uani 1 4 d .
N30 N 0.57784(6) 0.4731(3) 0.70401(6) 0.0182(3) Uani 1 4 d .
C2 C 0.38979(7) 0.4433(4) 0.71666(7) 0.0179(3) Uani 1 4 d .
C3 C 0.58993(7) 0.4585(4) 0.81147(7) 0.0185(3) Uani 1 4 d .
C4 C 0.29257(7) 0.4113(4) 0.66793(7) 0.0215(3) Uani 1 4 d .
C5 C 0.45498(7) 0.4180(4) 0.71536(7) 0.0171(3) Uani 1 4 d .
C6 C 0.35428(7) 0.3391(4) 0.66594(7) 0.0183(3) Uani 1 4 d .
C7 C 0.55973(7) 0.5412(4) 0.59458(6) 0.0171(3) Uani 1 4 d .
C8 C 0.55324(7) 0.4196(4) 0.75585(7) 0.0178(3) Uani 1 4 d .
C10 C 0.52025(7) 0.5733(5) 0.54651(7) 0.0219(3) Uani 1 4 d .
C11 C 0.26778(7) 0.5708(5) 0.71969(8) 0.0257(4) Uani 1 4 d .
C12 C 0.36332(7) 0.5868(4) 0.76663(7) 0.0224(3) Uani 1 4 d .
C13 C 0.64936(7) 0.3634(5) 0.81047(8) 0.0227(3) Uani 1 4 d .
C14 C 0.61826(7) 0.6411(4) 0.58711(7) 0.0199(3) Uani 1 4 d .
C15 C 0.34102(8) 0.0736(5) 0.56758(7) 0.0246(4) Uani 1 4 d .
C17 C 0.65913(8) 0.5163(5) 0.91508(8) 0.0262(4) Uani 1 4 d .
C18 C 0.37697(7) 0.1593(4) 0.61514(7) 0.0198(3) Uani 1 4 d .
C19 C 0.63753(7) 0.7756(4) 0.53218(7) 0.0213(3) Uani 1 4 d .
C20 C 0.68364(8) 0.3887(5) 0.86213(8) 0.0255(4) Uani 1 4 d .
C21 C 0.60030(8) 0.6159(5) 0.91629(7) 0.0255(4) Uani 1 4 d .
C22 C 0.59689(7) 0.8077(4) 0.48592(7) 0.0197(3) Uani 1 4 d .
C23 C 0.53875(6) 0.3937(4) 0.65419(7) 0.0175(3) Uani 1 4 d .
C24 C 0.25691(7) 0.3190(5) 0.61765(8) 0.0272(4) Uani 1 4 d .
C25 C 0.30192(8) 0.6477(5) 0.76863(8) 0.0268(4) Uani 1 4 d .
C26 C 0.53853(7) 0.7081(5) 0.49170(7) 0.0227(3) Uani 1 4 d .
C27 C 0.28056(8) 0.1581(5) 0.56873(8) 0.0283(4) Uani 1 4 d .
C28 C 0.49064(7) 0.3347(4) 0.76188(7) 0.0195(3) Uani 1 4 d .
C29 C 0.56533(7) 0.5837(4) 0.86489(8) 0.0226(3) Uani 1 4 d .
H10 H 0.48032 0.50169 0.55142 0.0263 Uiso 1 4 calc R
H11 H 0.22677 0.62488 0.72029 0.0308 Uiso 1 4 calc R
H12 H 0.38698 0.64607 0.80051 0.0268 Uiso 1 4 calc R
H13 H 0.66653 0.28058 0.77412 0.0272 Uiso 1 4 calc R
H14 H 0.64535 0.61761 0.61963 0.0238 Uiso 1 4 calc R
H15 H 0.3571 -0.04353 0.53367 0.0295 Uiso 1 4 calc R
H17 H 0.68269 0.53515 0.95042 0.0314 Uiso 1 4 calc R
H18 H 0.41765 0.09752 0.61407 0.0238 Uiso 1 4 calc R
H19 H 0.67757 0.8434 0.52668 0.0256 Uiso 1 4 calc R
H20 H 0.72393 0.31871 0.86131 0.0306 Uiso 1 4 calc R
H21 H 0.58372 0.70671 0.95234 0.0305 Uiso 1 4 calc R
H23 H 0.53607 0.13677 0.65019 0.0210 Uiso 1 4 calc R
H24 H 0.21581 0.37053 0.61823 0.0326 Uiso 1 4 calc R
H25 H 0.28434 0.74189 0.80392 0.0322 Uiso 1 4 calc R
H26 H 0.51164 0.73141 0.45901 0.0273 Uiso 1 4 calc R
H27 H 0.25613 0.10261 0.53522 0.0340 Uiso 1 4 calc R
H28 H 0.47564 0.2253 0.79707 0.0234 Uiso 1 4 calc R
H29 H 0.52472 0.64687 0.8662 0.0271 Uiso 1 4 calc R

loop_
_atom_site_aniso_label
_atom_site_aniso_U_11
_atom_site_aniso_U_22
_atom_site_aniso_U_33
_atom_site_aniso_U_12
_atom_site_aniso_U_13
_atom_site_aniso_U_23
O1 0.0148(5) 0.0205(5) 0.0164(5) -0.0004(4) 0.0006(4) 0.0014(4)
O2 0.0423(9) 0.0648(10) 0.0210(6) -0.0123(7) -0.0048(6) 0.0144(7)
O9 0.0319(8) 0.0760(11) 0.0323(7) -0.0138(7) 0.0066(6) 0.0162(8)
N16 0.0294(8) 0.0323(8) 0.0181(7) -0.0035(6) 0.0042(6) 0.0018(6)
N30 0.0192(6) 0.0201(7) 0.0153(6) 0.0023(5) 0.0001(5) -0.0007(5)
C2 0.0188(8) 0.0150(7) 0.0199(8) -0.0013(6) 0.0014(6) 0.0033(6)
C3 0.0205(8) 0.0197(8) 0.0154(7) -0.0021(6) -0.0008(6) 0.0026(6)
C4 0.0187(8) 0.0192(8) 0.0266(8) -0.0027(6) -0.0003(7) 0.0085(7)
C5 0.0184(7) 0.0146(7) 0.0182(7) -0.0033(6) 0.0015(6) -0.0017(6)
C6 0.0180(7) 0.0162(7) 0.0208(7) -0.0033(6) 0.0008(6) 0.0067(6)
C7 0.0211(8) 0.0153(7) 0.0148(7) 0.0019(6) 0.0013(6) -0.0039(6)
C8 0.0192(8) 0.0154(7) 0.0189(7) 0.0019(6) -0.0007(6) -0.0010(6)
C10 0.0194(8) 0.0276(9) 0.0188(8) -0.0056(7) 0.0006(6) -0.0009(7)
C11 0.0175(8) 0.0240(8) 0.0355(10) 0.0010(7) 0.0071(7) 0.0078(7)
C12 0.0240(8) 0.0230(8) 0.0202(8) -0.0031(7) 0.0021(7) -0.0007(7)
C13 0.0221(8) 0.0250(9) 0.0209(8) 0.0001(6) 0.0011(7) 0.0021(7)
C14 0.0191(8) 0.0228(8) 0.0176(7) 0.0026(6) -0.0010(6) -0.0002(6)
C15 0.0315(9) 0.0218(8) 0.0205(8) -0.0065(7) -0.0017(7) 0.0035(7)
C17 0.0296(9) 0.0299(9) 0.0191(8) -0.0073(7) -0.0061(7) 0.0059(7)
C18 0.0203(8) 0.0186(8) 0.0204(8) -0.0032(6) 0.0003(6) 0.0041(6)
C19 0.0173(7) 0.0254(8) 0.0213(8) 0.0009(6) 0.0025(6) 0.0001(7)
C20 0.0207(8) 0.0299(10) 0.0258(9) -0.0015(7) -0.0026(7) 0.0062(7)
C21 0.0306(9) 0.0306(9) 0.0152(8) -0.0072(7) 0.0020(7) -0.0027(7)
C22 0.0238(8) 0.0201(8) 0.0151(7) -0.0001(6) 0.0033(6) -0.0003(6)
C23 0.0176(7) 0.0172(8) 0.0176(7) 0.0020(6) 0.0004(6) -0.0008(6)
C24 0.0182(8) 0.0273(9) 0.0360(9) -0.0033(7) -0.0068(7) 0.0102(8)
C25 0.0272(9) 0.0243(9) 0.0290(9) 0.0021(7) 0.0129(7) 0.0022(7)
C26 0.0235(8) 0.0292(9) 0.0155(7) -0.0020(7) -0.0040(6) -0.0021(7)
C27 0.0305(9) 0.0281(10) 0.0263(9) -0.0107(7) -0.0120(7) 0.0066(7)
C28 0.0212(8) 0.0217(8) 0.0157(7) -0.0023(6) 0.0032(6) 0.0011(6)
C29 0.0199(8) 0.0259(9) 0.0219(8) -0.0008(7) 0.0018(7) -0.0011(7)

loop_
_atom_type_symbol
_atom_type_description
_atom_type_scat_dispersion_real
_atom_type_scat_dispersion_imag
_atom_type_scat_source
C C 0.0033 0.0016
;
International Tables for Crystallography
(Vol. C, Tables 4.2.6.8 and 6.1.1.4)
;
H H 0.0000 0.0000
;
International Tables for Crystallography
(Vol. C, Table 6.1.1.4)
;
N N 0.0061 0.0033
;
International Tables for Crystallography
(Vol. C, Tables 4.2.6.8 and 6.1.1.4)
;
O O 0.0106 0.0060
;
International Tables for Crystallography
(Vol. C, Tables 4.2.6.8 and 6.1.1.4)
;

loop_
_geom_angle_atom_site_label_1
_geom_angle_atom_site_label_2
_geom_angle_atom_site_label_3
_geom_angle
_geom_angle_publ_flag
C5 O1 C23 111.65(11) yes
O2 N16 O9 123.50(15) yes
O2 N16 C22 117.91(15) yes
O9 N16 C22 118.57(14) yes
C8 N30 C23 112.44(13) yes
C5 C2 C6 121.50(14) yes
C5 C2 C12 118.43(14) yes
C6 C2 C12 119.98(14) yes
C8 C3 C13 119.71(14) yes
C8 C3 C29 120.97(14) yes
C13 C3 C29 119.31(15) yes
C6 C4 C11 119.85(14) yes
C6 C4 C24 118.81(14) yes
C11 C4 C24 121.33(15) yes
O1 C5 C2 113.55(13) yes
O1 C5 C28 119.35(14) yes
C2 C5 C28 126.68(14) yes
C2 C6 C4 117.85(14) yes
C2 C6 C18 123.76(14) yes
C4 C6 C18 118.35(14) yes
C10 C7 C14 119.57(13) yes
C10 C7 C23 119.96(14) yes
C14 C7 C23 120.47(13) yes
N30 C8 C3 118.61(14) yes
N30 C8 C28 122.31(14) yes
C3 C8 C28 119.05(14) yes
C7 C10 C26 120.84(15) yes
C4 C11 C25 121.00(15) yes
C2 C12 C25 121.42(15) yes
C3 C13 C20 120.47(16) yes
C7 C14 C19 120.39(14) yes
C18 C15 C27 120.38(15) yes
C20 C17 C21 119.89(16) yes
C6 C18 C15 120.95(15) yes
C14 C19 C22 118.30(15) yes
C13 C20 C17 120.04(16) yes
C17 C21 C29 120.28(15) yes
N16 C22 C19 118.67(14) yes
N16 C22 C26 118.56(14) yes
C19 C22 C26 122.75(15) yes
O1 C23 N30 112.83(12) yes
O1 C23 C7 105.35(12) yes
N30 C23 C7 113.24(12) yes
C4 C24 C27 121.18(15) yes
C11 C25 C12 119.72(16) yes
C10 C26 C22 118.14(14) yes
C15 C27 C24 120.21(16) yes
C5 C28 C8 117.12(14) yes
C3 C29 C21 119.98(15) yes
C7 C10 H10 119.591 no
C26 C10 H10 119.567 no
C4 C11 H11 119.502 no
C25 C11 H11 119.502 no
C2 C12 H12 119.291 no
C25 C12 H12 119.292 no
C3 C13 H13 119.767 no
C20 C13 H13 119.760 no
C7 C14 H14 119.797 no
C19 C14 H14 119.812 no
C18 C15 H15 119.802 no
C27 C15 H15 119.819 no
C20 C17 H17 120.056 no
C21 C17 H17 120.050 no
C6 C18 H18 119.515 no
C15 C18 H18 119.532 no
C14 C19 H19 120.851 no
C22 C19 H19 120.845 no
C13 C20 H20 119.977 no
C17 C20 H20 119.984 no
C17 C21 H21 119.869 no
C29 C21 H21 119.853 no
O1 C23 H23 108.418 no
N30 C23 H23 108.405 no
C7 C23 H23 108.420 no
C4 C24 H24 119.400 no
C27 C24 H24 119.417 no
C11 C25 H25 120.136 no
C12 C25 H25 120.143 no
C10 C26 H26 120.930 no
C22 C26 H26 120.930 no
C15 C27 H27 119.888 no
C24 C27 H27 119.905 no
C5 C28 H28 121.434 no
C8 C28 H28 121.447 no
C3 C29 H29 120.015 no
C21 C29 H29 120.006 no

loop_
_geom_bond_atom_site_label_1
_geom_bond_atom_site_label_2
_geom_bond_distance
_geom_bond_publ_flag
O1 C5 1.3627(19) yes
O1 C23 1.4532(17) yes
O2 N16 1.223(2) yes
O9 N16 1.225(2) yes
N16 C22 1.472(2) yes
N30 C8 1.293(2) yes
N30 C23 1.447(2) yes
C2 C5 1.477(2) yes
C2 C6 1.439(2) yes
C2 C12 1.376(2) yes
C3 C8 1.493(2) yes
C3 C13 1.393(2) yes
C3 C29 1.395(2) yes
C4 C6 1.423(2) yes
C4 C11 1.418(2) yes
C4 C24 1.421(2) yes
C5 C28 1.348(2) yes
C6 C18 1.419(2) yes
C7 C10 1.395(2) yes
C7 C14 1.388(2) yes
C7 C23 1.515(2) yes
C8 C28 1.458(2) yes
C10 C26 1.385(2) yes
C11 C25 1.364(2) yes
C12 C25 1.408(2) yes
C13 C20 1.386(2) yes
C14 C19 1.394(2) yes
C15 C18 1.372(2) yes
C15 C27 1.405(3) yes
C17 C20 1.389(3) yes
C17 C21 1.384(3) yes
C19 C22 1.382(2) yes
C21 C29 1.392(2) yes
C22 C26 1.380(2) yes
C24 C27 1.360(3) yes
C10 H10 0.950 no
C11 H11 0.950 no
C12 H12 0.950 no
C13 H13 0.950 no
C14 H14 0.950 no
C15 H15 0.950 no
C17 H17 0.950 no
C18 H18 0.950 no
C19 H19 0.950 no
C20 H20 0.950 no
C21 H21 0.950 no
C23 H23 1.000 no
C24 H24 0.950 no
C25 H25 0.950 no
C26 H26 0.950 no
C27 H27 0.950 no
C28 H28 0.950 no
C29 H29 0.950 no

loop_
_geom_contact_atom_site_label_1
_geom_contact_atom_site_label_2
_geom_contact_distance
_geom_contact_publ_flag
_geom_contact_site_symmetry_2
O1 C6 2.9227(19) no .
O1 C8 2.6899(19) no .
O1 C10 2.7399(19) no .
O1 C12 3.4986(19) no .
O1 C14 3.5825(19) no .
O1 C18 2.9189(19) no .
O2 C19 3.548(2) no .
O2 C26 2.708(2) no .
O9 C19 2.725(2) no .
O9 C26 3.553(2) no .
N30 C5 2.796(2) no .
N30 C13 2.891(2) no .
N30 C14 2.823(2) no .
C2 C11 2.802(2) no .
C3 C17 2.787(2) no .
C4 C12 2.793(2) no .
C4 C15 2.802(2) no .
C5 C18 3.007(2) no .
C6 C25 2.830(2) no .
C6 C27 2.812(2) no .
C7 C22 2.751(2) no .
C10 C19 2.781(2) no .
C12 C28 3.040(2) no .
C13 C21 2.772(2) no .
C14 C26 2.790(2) no .
C18 C24 2.783(2) no .
C20 C29 2.778(2) no .
C23 C28 2.633(2) no .
C28 C29 2.998(2) no .
O1 C18 3.5210(19) no 1_565
O2 C12 3.400(2) no 4_674
O2 C28 3.485(2) no 4_664
N16 C22 3.538(2) no 1_565
C2 C12 3.545(2) no 1_545
C2 C18 3.581(2) no 1_565
C4 C11 3.494(2) no 1_545
C4 C15 3.566(2) no 1_565
C6 C15 3.595(2) no 1_565
C6 C18 3.407(2) no 1_565
C7 C23 3.585(2) no 1_565
C10 C26 3.585(2) no 1_545
C11 C4 3.494(2) no 1_565
C12 O2 3.400(2) no 4_675
C12 C2 3.545(2) no 1_565
C14 C19 3.590(2) no 1_545
C15 C4 3.566(2) no 1_545
C15 C6 3.595(2) no 1_545
C18 O1 3.5210(19) no 1_545
C18 C2 3.581(2) no 1_545
C18 C6 3.407(2) no 1_545
C19 C14 3.590(2) no 1_565
C22 N16 3.538(2) no 1_545
C23 C7 3.585(2) no 1_545
C24 C27 3.465(3) no 1_565
C26 C10 3.585(2) no 1_565
C27 C24 3.465(3) no 1_545
C28 O2 3.485(2) no 4_665
O1 H10 2.4678 no .
O1 H18 2.4298 no .
O1 H28 3.2055 no .
O2 H26 2.4180 no .
O9 H19 2.4352 no .
N16 H19 2.6194 no .
N16 H26 2.6163 no .
N30 H13 2.6432 no .
N30 H14 2.4775 no .
N30 H28 3.2415 no .
C2 H18 2.7124 no .
C2 H25 3.2793 no .
C2 H28 2.7661 no .
C3 H20 3.2682 no .
C3 H21 3.2699 no .
C3 H28 2.7541 no .
C4 H18 3.2997 no .
C4 H25 3.2798 no .
C4 H27 3.2800 no .
C5 H12 2.5888 no .
C5 H18 2.7001 no .
C5 H23 2.5746 no .
C6 H11 3.3130 no .
C6 H12 3.2946 no .
C6 H15 3.2851 no .
C6 H24 3.3050 no .
C7 H19 3.2746 no .
C7 H26 3.2792 no .
C8 H13 2.6469 no .
C8 H23 2.6140 no .
C8 H29 2.6780 no .
C10 H14 3.2630 no .
C10 H18 3.3175 no .
C10 H23 2.8743 no .
C11 H12 3.2479 no .
C11 H24 2.6528 no .
C12 H11 3.2553 no .
C12 H28 2.9754 no .
C13 H17 3.2607 no .
C13 H29 3.2651 no .
C14 H10 3.2606 no .
C14 H23 3.0351 no .
C15 H10 3.5748 no .
C15 H24 3.2535 no .
C17 H13 3.2592 no .
C17 H29 3.2640 no .
C18 H10 3.0337 no .
C18 H27 3.2622 no .
C19 H26 3.2789 no .
C20 H21 3.2573 no .
C21 H20 3.2576 no .
C22 H10 3.2324 no .
C22 H14 3.2441 no .
C23 H10 2.6659 no .
C23 H14 2.6720 no .
C23 H18 3.0971 no .
C23 H28 3.5339 no .
C24 H11 2.6535 no .
C24 H15 3.2493 no .
C26 H19 3.2781 no .
C27 H18 3.2651 no .
C28 H12 2.7698 no .
C28 H23 2.7873 no .
C28 H29 2.7202 no .
C29 H13 3.2638 no .
C29 H17 3.2653 no .
C29 H28 2.8792 no .
H10 H15 3.5154 no .
H10 H18 2.5258 no .
H10 H23 2.8938 no .
H10 H26 2.3424 no .
H11 H24 2.4795 no .
H11 H25 2.3095 no .
H12 H25 2.3499 no .
H12 H28 2.5826 no .
H12 H29 3.4361 no .
H13 H20 2.3322 no .
H14 H19 2.3534 no .
H14 H23 3.1651 no .
H15 H18 2.3121 no .
H15 H27 2.3508 no .
H17 H20 2.3391 no .
H17 H21 2.3332 no .
H18 H23 2.7972 no .
H21 H29 2.3402 no .
H23 H28 3.5471 no .
H24 H27 2.3001 no .
H28 H29 2.4978 no .
O1 H18 2.8160 no 1_565
O1 H23 2.6891 no 1_565
O2 H12 3.2805 no 4_664
O2 H12 2.5038 no 4_674
O2 H26 3.5578 no 1_565
O2 H28 2.5448 no 4_664
O2 H29 3.4798 no 4_664
O2 H29 2.7554 no 4_674
O9 H12 3.2178 no 4_674
O9 H17 3.4229 no 2_654
O9 H20 2.9352 no 2_654
O9 H25 2.9672 no 4_674
O9 H27 3.4540 no 3_565
N16 H12 3.2182 no 4_674
N30 H23 2.9847 no 1_565
C2 H18 3.4607 no 1_565
C4 H11 3.5802 no 1_545
C5 H18 3.5588 no 1_565
C6 H18 3.4619 no 1_565
C7 H23 2.6677 no 1_565
C10 H18 3.4253 no 1_565
C10 H21 3.3241 no 4_664
C10 H23 3.1881 no 1_565
C11 H13 2.9220 no 3_455
C13 H11 3.2595 no 3_555
C13 H11 3.3130 no 3_565
C13 H25 3.4142 no 3_565
C14 H23 3.0139 no 1_565
C14 H24 3.0419 no 3_555
C14 H24 2.9843 no 3_565
C14 H27 3.4521 no 3_555
C15 H15 3.5166 no 1_565
C15 H17 3.5468 no 4_654
C15 H17 3.0533 no 4_664
C15 H21 3.1843 no 4_664
C17 H15 3.2234 no 4_655
C17 H15 3.3476 no 4_665
C17 H27 3.5962 no 4_665
C19 H24 2.9398 no 3_565
C19 H27 3.0541 no 3_555
C20 H25 3.5771 no 3_555
C20 H25 2.9809 no 3_565
C21 H10 3.5352 no 4_665
C21 H15 3.5499 no 4_655
C21 H15 3.2301 no 4_665
C21 H26 3.0167 no 4_665
C23 H23 2.8772 no 1_565
C24 H11 3.5851 no 1_545
C24 H14 3.0348 no 3_455
C24 H14 3.3331 no 3_465
C24 H19 2.9978 no 3_465
C24 H27 3.5402 no 1_565
C25 H13 3.4814 no 3_455
C25 H20 3.2531 no 3_455
C25 H20 3.4043 no 3_465
C26 H10 3.5932 no 1_565
C26 H21 3.3119 no 4_664
C26 H29 3.4159 no 4_664
C27 H14 3.4271 no 3_455
C27 H17 2.9960 no 4_664
C27 H19 3.1701 no 3_455
C27 H19 3.1632 no 3_465
C27 H24 3.5540 no 1_545
C28 H28 3.5497 no 1_565
C29 H26 2.9772 no 4_665
C29 H28 3.5400 no 1_565
H10 C21 3.5352 no 4_664
H10 C26 3.5932 no 1_545
H10 H15 3.3172 no 1_565
H10 H18 3.0412 no 1_565
H10 H21 2.7509 no 4_664
H10 H23 3.5240 no 1_565
H11 C4 3.5802 no 1_565
H11 C13 3.2595 no 3_455
H11 C13 3.3130 no 3_465
H11 C24 3.5851 no 1_565
H11 H13 2.3954 no 3_455
H11 H13 2.9273 no 3_465
H11 H14 3.0588 no 3_465
H11 H20 3.5667 no 3_455
H12 O2 3.2805 no 4_665
H12 O2 2.5038 no 4_675
H12 O9 3.2178 no 4_675
H12 N16 3.2182 no 4_675
H12 H28 3.0071 no 1_565
H13 C11 2.9220 no 3_555
H13 C25 3.4814 no 3_555
H13 H11 2.3954 no 3_555
H13 H11 2.9273 no 3_565
H13 H25 3.4073 no 3_555
H13 H25 3.3071 no 3_565
H14 C24 3.0348 no 3_555
H14 C24 3.3331 no 3_565
H14 C27 3.4271 no 3_555
H14 H11 3.0588 no 3_565
H14 H23 3.2545 no 1_565
H14 H24 2.4705 no 3_555
H14 H24 2.5414 no 3_565
H14 H27 3.2393 no 3_555
H15 C15 3.5166 no 1_545
H15 C17 3.2234 no 4_654
H15 C17 3.3476 no 4_664
H15 C21 3.5499 no 4_654
H15 C21 3.2301 no 4_664
H15 H10 3.3172 no 1_545
H15 H17 2.7986 no 4_654
H15 H17 2.8431 no 4_664
H15 H21 3.4093 no 4_654
H15 H21 2.5955 no 4_664
H17 O9 3.4229 no 2_645
H17 C15 3.5468 no 4_655
H17 C15 3.0533 no 4_665
H17 C27 2.9960 no 4_665
H17 H15 2.7986 no 4_655
H17 H15 2.8431 no 4_665
H17 H27 3.3962 no 4_655
H17 H27 2.7219 no 4_665
H18 O1 2.8160 no 1_545
H18 C2 3.4607 no 1_545
H18 C5 3.5588 no 1_545
H18 C6 3.4619 no 1_545
H18 C10 3.4253 no 1_545
H18 H10 3.0412 no 1_545
H19 C24 2.9978 no 3_565
H19 C27 3.1701 no 3_555
H19 C27 3.1632 no 3_565
H19 H24 3.5350 no 3_555
H19 H24 2.4678 no 3_565
H19 H27 2.4830 no 3_555
H19 H27 2.7896 no 3_565
H20 O9 2.9352 no 2_645
H20 C25 3.2531 no 3_555
H20 C25 3.4043 no 3_565
H20 H11 3.5667 no 3_555
H20 H25 2.8613 no 3_555
H20 H25 2.5243 no 3_565
H21 C10 3.3241 no 4_665
H21 C15 3.1843 no 4_665
H21 C26 3.3119 no 4_665
H21 H10 2.7509 no 4_665
H21 H15 3.4093 no 4_655
H21 H15 2.5955 no 4_665
H21 H26 2.7457 no 4_665
H21 H26 3.0646 no 4_675
H23 O1 2.6891 no 1_545
H23 N30 2.9847 no 1_545
H23 C7 2.6677 no 1_545
H23 C10 3.1881 no 1_545
H23 C14 3.0139 no 1_545
H23 C23 2.8772 no 1_545
H23 H10 3.5240 no 1_545
H23 H14 3.2545 no 1_545
H24 C14 3.0419 no 3_455
H24 C14 2.9843 no 3_465
H24 C19 2.9398 no 3_465
H24 C27 3.5540 no 1_565
H24 H14 2.4705 no 3_455
H24 H14 2.5414 no 3_465
H24 H19 3.5350 no 3_455
H24 H19 2.4678 no 3_465
H24 H27 3.4986 no 1_565
H25 O9 2.9672 no 4_675
H25 C13 3.4142 no 3_465
H25 C20 3.5771 no 3_455
H25 C20 2.9809 no 3_465
H25 H13 3.4073 no 3_455
H25 H13 3.3071 no 3_465
H25 H20 2.8613 no 3_455
H25 H20 2.5243 no 3_465
H26 O2 3.5578 no 1_545
H26 C21 3.0167 no 4_664
H26 C29 2.9772 no 4_664
H26 H21 2.7457 no 4_664
H26 H21 3.0646 no 4_674
H26 H29 2.6551 no 4_664
H26 H29 3.2702 no 4_674
H27 O9 3.4540 no 3_465
H27 C14 3.4521 no 3_455
H27 C17 3.5962 no 4_664
H27 C19 3.0541 no 3_455
H27 C24 3.5402 no 1_545
H27 H14 3.2393 no 3_455
H27 H17 3.3962 no 4_654
H27 H17 2.7219 no 4_664
H27 H19 2.4830 no 3_455
H27 H19 2.7896 no 3_465
H27 H24 3.4986 no 1_545
H28 O2 2.5448 no 4_665
H28 C28 3.5497 no 1_545
H28 C29 3.5400 no 1_545
H28 H12 3.0071 no 1_545
H28 H29 2.9304 no 1_545
H29 O2 3.4798 no 4_665
H29 O2 2.7554 no 4_675
H29 C26 3.4159 no 4_665
H29 H26 2.6551 no 4_665
H29 H26 3.2702 no 4_675
H29 H28 2.9304 no 1_565

loop_
_geom_torsion_atom_site_label_1
_geom_torsion_atom_site_label_2
_geom_torsion_atom_site_label_3
_geom_torsion_atom_site_label_4
_geom_torsion
_geom_torsion_publ_flag
C5 O1 C23 N30 -55.67(15) no
C5 O1 C23 C7 -179.68(10) no
C23 O1 C5 C2 -159.85(10) no
C23 O1 C5 C28 27.16(17) no
O2 N16 C22 C19 -176.58(14) no
O2 N16 C22 C26 2.0(2) no
O9 N16 C22 C19 1.9(2) no
O9 N16 C22 C26 -179.52(14) no
C8 N30 C23 O1 45.10(17) no
C8 N30 C23 C7 164.66(12) no
C23 N30 C8 C3 174.38(11) no
C23 N30 C8 C28 -7.8(2) no
C5 C2 C6 C4 -172.36(12) no
C5 C2 C6 C18 9.7(2) no
C6 C2 C5 O1 43.80(19) no
C6 C2 C5 C28 -143.82(14) no
C5 C2 C12 C25 174.15(12) no
C12 C2 C5 O1 -132.82(14) no
C12 C2 C5 C28 39.6(2) no
C6 C2 C12 C25 -2.5(2) no
C12 C2 C6 C4 4.2(2) no
C12 C2 C6 C18 -173.72(13) no
C8 C3 C13 C20 -178.19(13) no
C13 C3 C8 N30 -35.1(2) no
C13 C3 C8 C28 146.98(14) no
C8 C3 C29 C21 179.64(13) no
C29 C3 C8 N30 145.93(15) no
C29 C3 C8 C28 -32.0(2) no
C13 C3 C29 C21 0.7(2) no
C29 C3 C13 C20 0.8(2) no
C6 C4 C11 C25 -1.9(2) no
C11 C4 C6 C2 -2.0(2) no
C11 C4 C6 C18 176.00(13) no
C6 C4 C24 C27 1.3(2) no
C24 C4 C6 C2 178.35(13) no
C24 C4 C6 C18 -3.6(2) no
C11 C4 C24 C27 -178.29(14) no
C24 C4 C11 C25 177.67(14) no
O1 C5 C28 C8 9.1(2) no
C2 C5 C28 C8 -162.89(13) no
C2 C6 C18 C15 -178.59(13) no
C4 C6 C18 C15 3.5(2) no
C10 C7 C14 C19 0.6(2) no
C14 C7 C10 C26 -0.9(2) no
C10 C7 C23 O1 -38.24(18) no
C10 C7 C23 N30 -162.01(13) no
C23 C7 C10 C26 179.85(13) no
C14 C7 C23 O1 142.55(13) no
C14 C7 C23 N30 18.79(19) no
C23 C7 C14 C19 179.78(12) no
N30 C8 C28 C5 -20.5(2) no
C3 C8 C28 C5 157.35(13) no
C7 C10 C26 C22 0.4(2) no
C4 C11 C25 C12 3.7(2) no
C2 C12 C25 C11 -1.5(2) no
C3 C13 C20 C17 -1.3(3) no
C7 C14 C19 C22 0.3(2) no
C18 C15 C27 C24 -1.4(3) no
C27 C15 C18 C6 -1.0(2) no
C20 C17 C21 C29 1.0(3) no
C21 C17 C20 C13 0.4(3) no
C14 C19 C22 N16 177.65(13) no
C14 C19 C22 C26 -0.9(2) no
C17 C21 C29 C3 -1.6(2) no
N16 C22 C26 C10 -177.99(13) no
C19 C22 C26 C10 0.6(2) no
C4 C24 C27 C15 1.3(3) no
